data_4109599
loop_
_publ_author_name
'J\"urgen Stahl'
'Wolfgang Mohr'
'Laura de Quadras'
'Thomas B. Peters'
'James C. Bohling'
'Jos\'e Miguel Mart\'in-Alvarez'
'Gareth R. Owen'
'Frank Hampel'
'John A. Gladysz'

_publ_section_title
;
 sp Carbon Chains Surrounded by sp3 Carbon Double Helices:
 Coordination-Driven Self-Assembly of Wirelike Pt(C\\tbC)nPt Moieties That
 Are Spanned by Two P(CH2)mP Linkages
;
_journal_name_full 'Journal of the American Chemical Society'
_journal_page_first 8282
_journal_page_last 8295
_journal_paper_doi 10.1021/ja0716103
_journal_volume 129
_journal_year 2007
_chemical_formula_sum 'C105 H105 F10 P4 Pt2'
_chemical_formula_weight 2070.95
_chemical_name_systematic
;
 ?
;
_space_group_IT_number 2
_symmetry_cell_setting triclinic
_symmetry_space_group_name_Hall '-P 1'
_symmetry_space_group_name_H-M 'P -1'
_atom_sites_solution_hydrogens geom
_atom_sites_solution_primary direct
_atom_sites_solution_secondary difmap
_audit_creation_method SHELXL-97
_cell_angle_alpha 89.6550(10)
_cell_angle_beta 75.0180(10)
_cell_angle_gamma 78.5300(10)
_cell_formula_units_Z 2
_cell_length_a 15.3679(3)
_cell_length_b 17.1148(3)
_cell_length_c 18.7696(2)
_cell_measurement_temperature 200(1)
_cell_volume 4668.32(14)
_computing_cell_refinement DENZO-SMN
_computing_data_collection 'Nonius Collect'
_computing_data_reduction DENZO-SMN
_computing_molecular_graphics 'WinGX, Ortep3'
_computing_structure_refinement 'SHELXL-97 (Sheldrick, 1997)'
_computing_structure_solution SIR97
_diffrn_ambient_temperature 200(1)
_diffrn_measured_fraction_theta_full 0.675
_diffrn_measured_fraction_theta_max 0.675
_diffrn_measurement_device_type 'Nonius KappaCCD Diffractometer'
_diffrn_measurement_method 'Phi plus Omega scan'
_diffrn_radiation_monochromator graphite
_diffrn_radiation_source 'fine-focus sealed tube'
_diffrn_radiation_type MoK\a
_diffrn_radiation_wavelength 0.71073
_diffrn_reflns_av_R_equivalents 0.0281
_diffrn_reflns_av_sigmaI/netI 0.0487
_diffrn_reflns_limit_h_max 16
_diffrn_reflns_limit_h_min -21
_diffrn_reflns_limit_k_max 24
_diffrn_reflns_limit_k_min -19
_diffrn_reflns_limit_l_max 20
_diffrn_reflns_limit_l_min -26
_diffrn_reflns_number 22916
_diffrn_reflns_theta_full 30.01
_diffrn_reflns_theta_max 30.01
_diffrn_reflns_theta_min 3.30
_exptl_absorpt_coefficient_mu 3.129
_exptl_absorpt_correction_type empirical
_exptl_absorpt_process_details Scalepack
_exptl_crystal_colour yellow
_exptl_crystal_density_diffrn 1.473
_exptl_crystal_description prism
_exptl_crystal_F_000 2082
_exptl_crystal_size_max 0.28
_exptl_crystal_size_mid 0.20
_exptl_crystal_size_min 0.18
_refine_diff_density_max 1.215
_refine_diff_density_min -0.849
_refine_diff_density_rms 0.095
_refine_ls_extinction_method none
_refine_ls_goodness_of_fit_ref 1.043
_refine_ls_hydrogen_treatment mixed
_refine_ls_matrix_type full
_refine_ls_number_parameters 1100
_refine_ls_number_reflns 18418
_refine_ls_number_restraints 0
_refine_ls_restrained_S_all 1.043
_refine_ls_R_factor_all 0.0320
_refine_ls_R_factor_gt 0.0320
_refine_ls_shift/su_max 0.006
_refine_ls_shift/su_mean 0.000
_refine_ls_structure_factor_coef Fsqd
_refine_ls_weighting_details 'calc w=1/[\s^2^(Fo^2^)+(0.0000P)^2^+7.2598P] where P=(Fo^2^+2Fc^2^)/3'
_refine_ls_weighting_scheme calc
_refine_ls_wR_factor_gt 0.0683
_refine_ls_wR_factor_ref 0.0683
_reflns_number_gt 18417
_reflns_number_total 18418
_reflns_threshold_expression >2sigma(I)
_cod_data_source_file ja0716103si20070411_100659.cif
_cod_data_source_block shelxl
_cod_original_cell_volume 4668.33(13)
_cod_database_code 4109599

loop_
_symmetry_equiv_pos_as_xyz
'x, y, z'
'-x, -y, -z'

loop_
_atom_site_label
_atom_site_type_symbol
_atom_site_fract_x
_atom_site_fract_y
_atom_site_fract_z
_atom_site_U_iso_or_equiv
_atom_site_adp_type
_atom_site_occupancy
_atom_site_symmetry_multiplicity
_atom_site_calc_flag
_atom_site_refinement_flags
_atom_site_disorder_assembly
_atom_site_disorder_group
Pt1 Pt -0.716691(9) 0.614524(8) 0.255980(7) 0.02470(4) Uani 1 1 d . . .
Pt2 Pt 0.066647(9) 0.157530(8) 0.191339(7) 0.02416(4) Uani 1 1 d . . .
P1 P -0.64111(6) 0.56406(5) 0.13740(5) 0.02614(18) Uani 1 1 d . . .
P2 P -0.77685(6) 0.64823(5) 0.37955(5) 0.02702(19) Uani 1 1 d . . .
P3 P 0.08014(7) 0.19564(6) 0.07120(5) 0.02834(19) Uani 1 1 d . B .
P4 P 0.04995(6) 0.13442(5) 0.31488(5) 0.02593(18) Uani 1 1 d . . .
F1 F -0.7926(2) 0.80127(15) 0.23643(18) 0.0646(8) Uani 1 1 d . . .
F2 F -0.9469(3) 0.87994(19) 0.2073(2) 0.1002(13) Uani 1 1 d . . .
F3 F -1.0722(2) 0.7992(2) 0.17931(19) 0.0924(12) Uani 1 1 d . . .
F4 F -1.0410(2) 0.6374(2) 0.1873(2) 0.0943(12) Uani 1 1 d . . .
F5 F -0.89064(19) 0.55888(17) 0.22287(18) 0.0671(8) Uani 1 1 d . . .
F6 F 0.27097(16) 0.15715(14) 0.21038(14) 0.0443(6) Uani 1 1 d . . .
F7 F 0.42537(18) 0.0445(2) 0.17908(19) 0.0773(9) Uani 1 1 d . . .
F8 F 0.4307(2) -0.0978(2) 0.1118(2) 0.1046(13) Uani 1 1 d . . .
F9 F 0.2790(2) -0.12409(17) 0.0740(2) 0.0873(11) Uani 1 1 d . . .
F10 F 0.12402(19) -0.01208(15) 0.10562(14) 0.0532(7) Uani 1 1 d . . .
C1 C -0.6031(2) 0.5525(2) 0.27802(18) 0.0284(7) Uani 1 1 d . . .
C2 C -0.5316(3) 0.5105(2) 0.2824(2) 0.0332(8) Uani 1 1 d . . .
C3 C -0.4492(3) 0.4608(2) 0.2799(2) 0.0358(9) Uani 1 1 d . . .
C4 C -0.3750(3) 0.4164(2) 0.2734(2) 0.0389(9) Uani 1 1 d . . .
C5 C -0.2926(3) 0.3660(2) 0.2645(2) 0.0388(9) Uani 1 1 d . . .
C6 C -0.2178(3) 0.3225(2) 0.2534(2) 0.0357(9) Uani 1 1 d . . .
C7 C -0.1328(3) 0.2733(2) 0.2373(2) 0.0338(8) Uani 1 1 d . . .
C8 C -0.0571(2) 0.2309(2) 0.22049(19) 0.0289(7) Uani 1 1 d . . .
C11 C -0.6937(2) 0.5934(2) 0.06232(19) 0.0287(7) Uani 1 1 d . . .
C12 C -0.6967(3) 0.5396(2) 0.0084(2) 0.0344(8) Uani 1 1 d . . .
H12 H -0.6751 0.4841 0.0121 0.041 Uiso 1 1 calc R . .
C13 C -0.7313(3) 0.5664(3) -0.0513(2) 0.0441(10) Uani 1 1 d . . .
H13 H -0.7327 0.5292 -0.0881 0.053 Uiso 1 1 calc R . .
C14 C -0.7633(3) 0.6465(3) -0.0569(2) 0.0469(11) Uani 1 1 d . . .
H14 H -0.7868 0.6646 -0.0975 0.056 Uiso 1 1 calc R . .
C15 C -0.7612(3) 0.7005(3) -0.0034(2) 0.0448(10) Uani 1 1 d . . .
H15 H -0.7834 0.7558 -0.0073 0.054 Uiso 1 1 calc R . .
C16 C -0.7269(3) 0.6747(2) 0.0558(2) 0.0349(8) Uani 1 1 d . . .
H16 H -0.7260 0.7124 0.0924 0.042 Uiso 1 1 calc R . .
C21 C -0.6201(3) 0.4554(2) 0.13384(19) 0.0300(8) Uani 1 1 d . . .
C22 C -0.6946(3) 0.4186(2) 0.1568(2) 0.0452(10) Uani 1 1 d . . .
H22 H -0.7550 0.4502 0.1722 0.054 Uiso 1 1 calc R . .
C23 C -0.6818(4) 0.3365(3) 0.1575(3) 0.0555(12) Uani 1 1 d . . .
H23 H -0.7335 0.3121 0.1730 0.067 Uiso 1 1 calc R . .
C24 C -0.5947(4) 0.2898(3) 0.1360(3) 0.0512(11) Uani 1 1 d . . .
H24 H -0.5860 0.2333 0.1375 0.061 Uiso 1 1 calc R . .
C25 C -0.5201(3) 0.3255(3) 0.1123(3) 0.0513(11) Uani 1 1 d . . .
H25 H -0.4599 0.2934 0.0966 0.062 Uiso 1 1 calc R . .
C26 C -0.5323(3) 0.4081(2) 0.1111(2) 0.0403(9) Uani 1 1 d . . .
H26 H -0.4805 0.4323 0.0948 0.048 Uiso 1 1 calc R . .
C31 C -0.8948(2) 0.7060(2) 0.40543(19) 0.0300(8) Uani 1 1 d . . .
C32 C -0.9092(3) 0.7888(2) 0.4030(2) 0.0409(9) Uani 1 1 d . . .
H32 H -0.8582 0.8144 0.3944 0.049 Uiso 1 1 calc R . .
C33 C -0.9969(3) 0.8342(3) 0.4131(2) 0.0472(11) Uani 1 1 d . . .
H33 H -1.0058 0.8906 0.4103 0.057 Uiso 1 1 calc R . .
C34 C -1.0714(3) 0.7979(3) 0.4271(2) 0.0504(11) Uani 1 1 d . . .
H34 H -1.1317 0.8293 0.4342 0.060 Uiso 1 1 calc R . .
C35 C -1.0589(3) 0.7164(3) 0.4308(3) 0.0576(13) Uani 1 1 d . . .
H35 H -1.1104 0.6914 0.4413 0.069 Uiso 1 1 calc R . .
C36 C -0.9704(3) 0.6707(3) 0.4191(3) 0.0459(10) Uani 1 1 d . . .
H36 H -0.9619 0.6143 0.4205 0.055 Uiso 1 1 calc R . .
C41 C -0.7147(3) 0.7079(2) 0.4202(2) 0.0350(8) Uani 1 1 d . . .
C42 C -0.6349(3) 0.7282(2) 0.3789(2) 0.0417(9) Uani 1 1 d . . .
H42 H -0.6116 0.7116 0.3281 0.050 Uiso 1 1 calc R . .
C43 C -0.5887(4) 0.7733(3) 0.4122(3) 0.0592(13) Uani 1 1 d . . .
H43 H -0.5334 0.7872 0.3841 0.071 Uiso 1 1 calc R . .
C44 C -0.6226(4) 0.7978(3) 0.4858(3) 0.0650(15) Uani 1 1 d . . .
H44 H -0.5904 0.8283 0.5081 0.078 Uiso 1 1 calc R . .
C45 C -0.7022(4) 0.7786(3) 0.5268(3) 0.0640(15) Uani 1 1 d . . .
H45 H -0.7257 0.7962 0.5773 0.077 Uiso 1 1 calc R . .
C46 C -0.7485(3) 0.7334(3) 0.4944(2) 0.0491(11) Uani 1 1 d . . .
H46 H -0.8036 0.7196 0.5229 0.059 Uiso 1 1 calc R . .
C51 C -0.8336(2) 0.6764(2) 0.23033(18) 0.0292(8) Uani 1 1 d . . .
C52 C -0.8531(3) 0.7577(3) 0.2248(2) 0.0400(9) Uani 1 1 d . . .
C53 C -0.9319(4) 0.8003(3) 0.2092(3) 0.0554(13) Uani 1 1 d . . .
C54 C -0.9947(3) 0.7594(4) 0.1958(3) 0.0602(14) Uani 1 1 d . . .
C55 C -0.9791(3) 0.6785(3) 0.1998(3) 0.0551(13) Uani 1 1 d . . .
C56 C -0.9000(3) 0.6391(3) 0.2173(2) 0.0405(9) Uani 1 1 d . . .
C61 C 0.0839(3) 0.3006(2) 0.0602(2) 0.0330(8) Uani 1 1 d . . .
C62 C 0.0631(3) 0.3534(2) 0.1200(2) 0.0455(10) Uani 1 1 d . . .
H62 H 0.0472 0.3349 0.1686 0.055 Uiso 1 1 calc R . .
C63 C 0.0650(4) 0.4337(3) 0.1102(3) 0.0583(13) Uani 1 1 d . . .
H63 H 0.0500 0.4698 0.1519 0.070 Uiso 1 1 calc R . .
C64 C 0.0885(3) 0.4606(3) 0.0403(3) 0.0592(13) Uani 1 1 d . . .
H64 H 0.0904 0.5154 0.0335 0.071 Uiso 1 1 calc R . .
C65 C 0.1092(4) 0.4089(3) -0.0198(3) 0.0615(14) Uani 1 1 d . . .
H65 H 0.1249 0.4279 -0.0681 0.074 Uiso 1 1 calc R . .
C66 C 0.1076(3) 0.3291(3) -0.0106(2) 0.0495(11) Uani 1 1 d . . .
H66 H 0.1226 0.2934 -0.0525 0.059 Uiso 1 1 calc R . .
C71 C 0.1865(3) 0.1474(2) 0.0059(2) 0.0335(8) Uani 1 1 d . . .
C72 C 0.2685(3) 0.1599(2) 0.0182(2) 0.0383(9) Uani 1 1 d . . .
H72 H 0.2666 0.1968 0.0564 0.046 Uiso 1 1 calc R . .
C73 C 0.3523(3) 0.1193(3) -0.0248(3) 0.0531(12) Uani 1 1 d . . .
H73 H 0.4078 0.1281 -0.0159 0.064 Uiso 1 1 calc R . .
C74 C 0.3555(4) 0.0659(3) -0.0805(3) 0.0720(17) Uani 1 1 d . . .
H74 H 0.4130 0.0365 -0.1090 0.086 Uiso 1 1 calc R . .
C75 C 0.2751(4) 0.0554(3) -0.0949(3) 0.0765(19) Uani 1 1 d . . .
H75 H 0.2775 0.0204 -0.1348 0.092 Uiso 1 1 calc R . .
C76 C 0.1904(4) 0.0956(3) -0.0515(2) 0.0548(13) Uani 1 1 d . . .
H76 H 0.1352 0.0873 -0.0614 0.066 Uiso 1 1 calc R . .
C81 C -0.0419(2) 0.0831(2) 0.3572(2) 0.0312(8) Uani 1 1 d . . .
C82 C -0.0889(4) 0.0511(3) 0.3163(3) 0.0560(13) Uani 1 1 d . . .
H82 H -0.0729 0.0542 0.2641 0.067 Uiso 1 1 calc R . .
C83 C -0.1608(4) 0.0138(3) 0.3513(3) 0.0695(17) Uani 1 1 d . . .
H83 H -0.1937 -0.0083 0.3230 0.083 Uiso 1 1 calc R . .
C84 C -0.1835(3) 0.0092(3) 0.4265(3) 0.0588(14) Uani 1 1 d . . .
H84 H -0.2337 -0.0145 0.4502 0.071 Uiso 1 1 calc R . .
C85 C -0.1347(3) 0.0382(3) 0.4679(3) 0.0570(13) Uani 1 1 d . . .
H85 H -0.1493 0.0330 0.5198 0.068 Uiso 1 1 calc R . .
C86 C -0.0640(3) 0.0750(3) 0.4335(2) 0.0486(11) Uani 1 1 d . . .
H86 H -0.0299 0.0952 0.4621 0.058 Uiso 1 1 calc R . .
C91 C 0.1488(3) 0.0745(2) 0.3397(2) 0.0314(8) Uani 1 1 d . . .
C92 C 0.2042(3) 0.1069(3) 0.3736(2) 0.0401(9) Uani 1 1 d . . .
H92 H 0.1878 0.1618 0.3891 0.048 Uiso 1 1 calc R . .
C93 C 0.2840(3) 0.0598(3) 0.3853(3) 0.0508(12) Uani 1 1 d . . .
H93 H 0.3219 0.0825 0.4084 0.061 Uiso 1 1 calc R . .
C94 C 0.3076(3) -0.0201(3) 0.3628(3) 0.0526(12) Uani 1 1 d . . .
H94 H 0.3626 -0.0522 0.3697 0.063 Uiso 1 1 calc R . .
C95 C 0.2517(3) -0.0536(3) 0.3305(2) 0.0447(10) Uani 1 1 d . . .
H95 H 0.2673 -0.1089 0.3165 0.054 Uiso 1 1 calc R . .
C96 C 0.1730(3) -0.0067(2) 0.3185(2) 0.0357(8) Uani 1 1 d . . .
H96 H 0.1352 -0.0298 0.2957 0.043 Uiso 1 1 calc R . .
C101 C 0.1900(2) 0.0762(2) 0.16157(19) 0.0291(7) Uani 1 1 d . . .
C102 C 0.2693(3) 0.0868(2) 0.1775(2) 0.0365(9) Uani 1 1 d . . .
C103 C 0.3497(3) 0.0307(3) 0.1613(3) 0.0511(12) Uani 1 1 d . . .
C104 C 0.3527(3) -0.0411(3) 0.1275(3) 0.0611(14) Uani 1 1 d . . .
C105 C 0.2766(4) -0.0548(3) 0.1086(3) 0.0558(13) Uani 1 1 d . . .
C106 C 0.1972(3) 0.0039(2) 0.1262(2) 0.0387(9) Uani 1 1 d . . .
C107 C -0.5287(2) 0.5915(2) 0.1066(2) 0.0311(8) Uani 1 1 d . . .
H10A H -0.4868 0.5611 0.1338 0.037 Uiso 1 1 calc R . .
H10B H -0.5025 0.5761 0.0534 0.037 Uiso 1 1 calc R . .
C108 C -0.5336(3) 0.6807(2) 0.1184(3) 0.0430(10) Uani 1 1 d . . .
H10C H -0.5778 0.7109 0.0930 0.052 Uiso 1 1 calc R . .
H10D H -0.5578 0.6954 0.1719 0.052 Uiso 1 1 calc R . .
C109 C -0.4421(3) 0.7062(3) 0.0907(3) 0.0525(12) Uani 1 1 d . . .
H10E H -0.4220 0.6970 0.0364 0.063 Uiso 1 1 calc R . .
H10F H -0.4522 0.7643 0.1014 0.063 Uiso 1 1 calc R . .
C110 C -0.3649(3) 0.6654(3) 0.1219(3) 0.0571(12) Uani 1 1 d . . .
H11A H -0.3502 0.6080 0.1067 0.069 Uiso 1 1 calc R . .
H11B H -0.3098 0.6875 0.0994 0.069 Uiso 1 1 calc R . .
C111 C -0.3828(3) 0.6727(3) 0.2037(3) 0.0570(12) Uani 1 1 d . . .
H11C H -0.4326 0.6445 0.2266 0.068 Uiso 1 1 calc R . .
H11D H -0.4042 0.7298 0.2200 0.068 Uiso 1 1 calc R . .
C112 C -0.2971(4) 0.6382(3) 0.2309(3) 0.0653(14) Uani 1 1 d . . .
H11E H -0.2715 0.5830 0.2098 0.078 Uiso 1 1 calc R . .
H11F H -0.2497 0.6703 0.2124 0.078 Uiso 1 1 calc R . .
C113 C -0.3174(4) 0.6374(3) 0.3132(3) 0.0684(15) Uani 1 1 d . . .
H11G H -0.3592 0.6002 0.3311 0.082 Uiso 1 1 calc R . .
H11H H -0.3499 0.6914 0.3344 0.082 Uiso 1 1 calc R . .
C114 C -0.2303(4) 0.6121(3) 0.3414(3) 0.0663(15) Uani 1 1 d . . .
H11I H -0.1868 0.6472 0.3208 0.080 Uiso 1 1 calc R . .
H11J H -0.2479 0.6204 0.3959 0.080 Uiso 1 1 calc R . .
C115 C -0.1816(4) 0.5262(3) 0.3214(3) 0.0688(16) Uani 1 1 d . . .
H11K H -0.1601 0.5189 0.2670 0.083 Uiso 1 1 calc R . .
H11L H -0.2265 0.4914 0.3389 0.083 Uiso 1 1 calc R . .
C116 C -0.0998(3) 0.4989(3) 0.3535(3) 0.0525(12) Uani 1 1 d . . .
H11M H -0.1195 0.5101 0.4076 0.063 Uiso 1 1 calc R . .
H11N H -0.0517 0.5296 0.3324 0.063 Uiso 1 1 calc R . .
C117 C -0.0594(3) 0.4093(3) 0.3369(3) 0.0507(11) Uani 1 1 d . . .
H11O H -0.1066 0.3792 0.3616 0.061 Uiso 1 1 calc R . .
H11P H -0.0459 0.3980 0.2831 0.061 Uiso 1 1 calc R . .
C118 C 0.0268(3) 0.3789(3) 0.3610(3) 0.0491(11) Uani 1 1 d . . .
H11Q H 0.0112 0.3825 0.4156 0.059 Uiso 1 1 calc R . .
H11R H 0.0708 0.4142 0.3425 0.059 Uiso 1 1 calc R . .
C119 C 0.0744(3) 0.2927(2) 0.3342(2) 0.0389(9) Uani 1 1 d . . .
H11S H 0.1344 0.2805 0.3464 0.047 Uiso 1 1 calc R . .
H11T H 0.0866 0.2882 0.2798 0.047 Uiso 1 1 calc R . .
C120 C 0.0181(3) 0.2301(2) 0.3681(2) 0.0321(8) Uani 1 1 d . . .
H12A H -0.0478 0.2525 0.3730 0.039 Uiso 1 1 calc R . .
H12B H 0.0257 0.2201 0.4184 0.039 Uiso 1 1 calc R . .
C121 C -0.7723(3) 0.5579(2) 0.4320(2) 0.0364(9) Uani 1 1 d . . .
H12C H -0.7077 0.5374 0.4331 0.044 Uiso 1 1 calc R . .
H12D H -0.8089 0.5724 0.4835 0.044 Uiso 1 1 calc R . .
C122 C -0.8076(3) 0.4907(3) 0.4022(3) 0.0487(11) Uani 1 1 d . . .
H12E H -0.8756 0.5028 0.4184 0.058 Uiso 1 1 calc R . .
H12F H -0.7892 0.4899 0.3476 0.058 Uiso 1 1 calc R . .
C123 C -0.7729(3) 0.4084(3) 0.4265(3) 0.0495(11) Uani 1 1 d . . .
H12G H -0.7797 0.4118 0.4803 0.059 Uiso 1 1 calc R . .
H12H H -0.8124 0.3724 0.4174 0.059 Uiso 1 1 calc R . .
C124 C -0.6744(4) 0.3720(3) 0.3884(3) 0.0673(15) Uani 1 1 d . . .
H12I H -0.6335 0.4031 0.4033 0.081 Uiso 1 1 calc R . .
H12J H -0.6648 0.3748 0.3343 0.081 Uiso 1 1 calc R . .
C125 C -0.6489(5) 0.2856(4) 0.4076(6) 0.120(3) Uani 1 1 d . B .
H12K H -0.6749 0.2826 0.4614 0.143 Uiso 1 1 calc R . .
H12L H -0.6806 0.2539 0.3825 0.143 Uiso 1 1 calc R . .
C126 C -0.5518(6) 0.2460(5) 0.3900(7) 0.146(4) Uani 1 1 d . . .
H12M H -0.5177 0.2790 0.4112 0.176 Uiso 1 1 calc R A 1
H12N H -0.5464 0.1940 0.4137 0.176 Uiso 1 1 calc R A 1
C127 C -0.5128(5) 0.2336(6) 0.3173(4) 0.065(3) Uani 0.760(12) 1 d P B 1
H12M H -0.5084 0.2854 0.2944 0.078 Uiso 0.760(12) 1 calc PR B 1
H12N H -0.5516 0.2076 0.2943 0.078 Uiso 0.760(12) 1 calc PR B 1
C001 C -0.4993(10) 0.1747(9) 0.3397(9) 0.031(5) Uani 0.240(12) 1 d P B 2
H00A H -0.4994 0.1266 0.3693 0.037 Uiso 0.240(12) 1 calc PR B 2
H00B H -0.5332 0.1687 0.3024 0.037 Uiso 0.240(12) 1 calc PR B 2
C128 C -0.4071(4) 0.1755(5) 0.3018(3) 0.096(2) Uani 1 1 d . . .
H12O H -0.3711 0.1986 0.3299 0.116 Uiso 1 1 calc R B 1
H12P H -0.4126 0.1218 0.3201 0.116 Uiso 1 1 calc R B 1
C129 C -0.3569(3) 0.1677(3) 0.2216(3) 0.0603(13) Uani 1 1 d . B .
H12M H -0.3594 0.2218 0.2021 0.072 Uiso 1 1 calc R . .
H12N H -0.3893 0.1386 0.1947 0.072 Uiso 1 1 calc R . .
C130 C -0.2571(3) 0.1248(3) 0.2056(2) 0.0425(10) Uani 1 1 d . . .
H13A H -0.2550 0.0674 0.2138 0.051 Uiso 1 1 calc R B .
H13B H -0.2286 0.1457 0.2411 0.051 Uiso 1 1 calc R . .
C131 C -0.2005(3) 0.1336(3) 0.1277(2) 0.0390(9) Uani 1 1 d . B .
H13C H -0.1997 0.1908 0.1204 0.047 Uiso 1 1 calc R . .
H13D H -0.2307 0.1155 0.0921 0.047 Uiso 1 1 calc R . .
C132 C -0.1017(3) 0.0866(2) 0.1111(2) 0.0376(9) Uani 1 1 d . . .
H13E H -0.1026 0.0289 0.1128 0.045 Uiso 1 1 calc R B .
H13F H -0.0741 0.1000 0.1504 0.045 Uiso 1 1 calc R . .
C133 C -0.0403(3) 0.1020(3) 0.0363(2) 0.0400(9) Uani 1 1 d . B .
H13G H 0.0168 0.0604 0.0250 0.048 Uiso 1 1 calc R . .
H13H H -0.0725 0.0968 -0.0023 0.048 Uiso 1 1 calc R . .
C134 C -0.0143(3) 0.1840(2) 0.0323(2) 0.0369(9) Uani 1 1 d . . .
H13I H -0.0696 0.2238 0.0580 0.044 Uiso 1 1 calc R B .
H13J H 0.0019 0.1974 -0.0202 0.044 Uiso 1 1 calc R . .
C135 C 0.4091(7) 0.0882(7) 0.5700(6) 0.124(3) Uani 1 1 d . . .
H135 H 0.4400 0.0760 0.5193 0.149 Uiso 1 1 calc R . .
C136 C 0.4427(6) 0.0465(6) 0.6241(7) 0.124(3) Uani 1 1 d . . .
H136 H 0.4964 0.0053 0.6113 0.149 Uiso 1 1 calc R . .
C137 C 0.3962(9) 0.0662(7) 0.6968(7) 0.128(3) Uani 1 1 d . . .
H137 H 0.4186 0.0393 0.7349 0.154 Uiso 1 1 calc R . .
C138 C 0.3181(9) 0.1242(6) 0.7145(6) 0.124(3) Uani 1 1 d . . .
H138 H 0.2865 0.1377 0.7648 0.149 Uiso 1 1 calc R . .
C139 C 0.2861(8) 0.1622(6) 0.6612(7) 0.122(3) Uani 1 1 d . . .
H139 H 0.2302 0.2009 0.6739 0.147 Uiso 1 1 calc R . .
C140 C 0.3323(8) 0.1461(6) 0.5895(7) 0.121(3) Uani 1 1 d . . .
H140 H 0.3106 0.1758 0.5524 0.146 Uiso 1 1 calc R . .
C141 C 0.5271(16) 0.5658(9) 0.4814(8) 0.151(4) Uani 1 1 d . . .
H141 H 0.5471 0.6137 0.4659 0.181 Uiso 1 1 calc R . .
C142 C 0.5875(8) 0.4948(14) 0.4625(6) 0.137(4) Uani 1 1 d . . .
H142 H 0.6501 0.4926 0.4373 0.165 Uiso 1 1 calc R . .
C143 C 0.5564(14) 0.4303(8) 0.4803(7) 0.141(5) Uani 1 1 d . . .
H143 H 0.5956 0.3796 0.4650 0.169 Uiso 1 1 calc R . .

loop_
_atom_site_aniso_label
_atom_site_aniso_U_11
_atom_site_aniso_U_22
_atom_site_aniso_U_33
_atom_site_aniso_U_23
_atom_site_aniso_U_13
_atom_site_aniso_U_12
Pt1 0.02181(7) 0.02463(7) 0.02541(7) -0.00177(5) -0.00732(5) 0.00205(5)
Pt2 0.02141(7) 0.02122(7) 0.02728(7) -0.00157(5) -0.00551(5) 0.00052(5)
P1 0.0253(4) 0.0240(4) 0.0260(4) -0.0001(3) -0.0052(3) 0.0002(3)
P2 0.0267(5) 0.0259(5) 0.0266(5) -0.0032(3) -0.0081(4) 0.0005(4)
P3 0.0284(5) 0.0269(5) 0.0281(5) -0.0001(4) -0.0061(4) -0.0036(4)
P4 0.0232(4) 0.0243(4) 0.0290(5) 0.0007(3) -0.0076(3) -0.0011(3)
F1 0.0614(19) 0.0319(14) 0.101(2) 0.0071(14) -0.0240(16) -0.0066(13)
F2 0.087(3) 0.0486(19) 0.148(3) 0.036(2) -0.030(2) 0.0249(18)
F3 0.0510(19) 0.123(3) 0.091(2) 0.015(2) -0.0358(17) 0.0339(19)
F4 0.0481(19) 0.116(3) 0.131(3) -0.026(2) -0.055(2) -0.0032(19)
F5 0.0450(16) 0.0462(17) 0.116(2) -0.0165(16) -0.0330(16) -0.0064(13)
F6 0.0351(13) 0.0393(14) 0.0618(15) 0.0054(11) -0.0153(11) -0.0120(11)
F7 0.0261(14) 0.083(2) 0.117(3) 0.0120(19) -0.0168(15) -0.0008(14)
F8 0.0423(19) 0.067(2) 0.168(4) -0.009(2) 0.005(2) 0.0316(16)
F9 0.091(3) 0.0354(16) 0.112(3) -0.0325(16) -0.004(2) 0.0129(16)
F10 0.0560(17) 0.0393(15) 0.0642(17) -0.0115(12) -0.0156(13) -0.0095(12)
C1 0.0247(17) 0.0326(19) 0.0244(17) 0.0001(14) -0.0064(13) 0.0020(14)
C2 0.0293(19) 0.036(2) 0.0313(19) 0.0002(15) -0.0086(15) 0.0006(16)
C3 0.029(2) 0.036(2) 0.042(2) -0.0003(16) -0.0132(16) 0.0003(16)
C4 0.027(2) 0.038(2) 0.049(2) -0.0032(18) -0.0146(17) 0.0034(16)
C5 0.031(2) 0.038(2) 0.045(2) -0.0021(17) -0.0154(17) 0.0040(17)
C6 0.034(2) 0.034(2) 0.040(2) -0.0046(16) -0.0160(17) 0.0002(16)
C7 0.031(2) 0.036(2) 0.036(2) -0.0017(16) -0.0136(16) -0.0023(16)
C8 0.0275(18) 0.0257(18) 0.0312(19) -0.0023(14) -0.0091(14) 0.0020(14)
C11 0.0259(18) 0.0312(19) 0.0256(18) 0.0008(14) -0.0038(14) -0.0019(14)
C12 0.035(2) 0.032(2) 0.034(2) 0.0003(15) -0.0090(16) -0.0013(16)
C13 0.055(3) 0.046(3) 0.033(2) -0.0027(18) -0.0175(19) -0.005(2)
C14 0.056(3) 0.049(3) 0.037(2) 0.0054(19) -0.024(2) 0.003(2)
C15 0.055(3) 0.035(2) 0.042(2) 0.0053(18) -0.017(2) 0.002(2)
C16 0.041(2) 0.029(2) 0.031(2) -0.0026(15) -0.0102(16) 0.0019(16)
C21 0.035(2) 0.0252(18) 0.0263(18) 0.0001(13) -0.0068(15) 0.0013(15)
C22 0.038(2) 0.031(2) 0.060(3) 0.0012(19) -0.004(2) -0.0011(18)
C23 0.059(3) 0.033(2) 0.070(3) 0.004(2) -0.005(2) -0.016(2)
C24 0.063(3) 0.026(2) 0.061(3) 0.0028(19) -0.016(2) -0.002(2)
C25 0.043(3) 0.035(2) 0.065(3) 0.000(2) -0.009(2) 0.009(2)
C26 0.036(2) 0.033(2) 0.047(2) 0.0007(17) -0.0081(18) -0.0003(17)
C31 0.0270(18) 0.034(2) 0.0256(18) -0.0052(14) -0.0062(14) 0.0013(15)
C32 0.032(2) 0.035(2) 0.051(2) -0.0041(18) -0.0082(18) -0.0011(17)
C33 0.042(3) 0.035(2) 0.057(3) -0.0024(19) -0.013(2) 0.0087(19)
C34 0.030(2) 0.060(3) 0.054(3) -0.008(2) -0.0130(19) 0.010(2)
C35 0.031(2) 0.058(3) 0.080(4) -0.007(3) -0.009(2) -0.008(2)
C36 0.035(2) 0.038(2) 0.062(3) -0.002(2) -0.010(2) -0.0044(18)
C41 0.032(2) 0.033(2) 0.042(2) -0.0064(16) -0.0174(17) 0.0016(16)
C42 0.037(2) 0.040(2) 0.050(2) -0.0026(18) -0.0146(19) -0.0054(18)
C43 0.046(3) 0.047(3) 0.092(4) -0.002(3) -0.029(3) -0.013(2)
C44 0.070(4) 0.048(3) 0.093(4) -0.014(3) -0.050(3) -0.012(3)
C45 0.077(4) 0.062(3) 0.061(3) -0.022(3) -0.036(3) -0.006(3)
C46 0.052(3) 0.053(3) 0.044(3) -0.012(2) -0.018(2) -0.007(2)
C51 0.0255(18) 0.036(2) 0.0229(17) -0.0012(14) -0.0077(14) 0.0040(15)
C52 0.038(2) 0.038(2) 0.040(2) 0.0036(17) -0.0081(17) 0.0005(18)
C53 0.053(3) 0.046(3) 0.055(3) 0.015(2) -0.012(2) 0.015(2)
C54 0.043(3) 0.082(4) 0.045(3) 0.004(2) -0.018(2) 0.021(3)
C55 0.030(2) 0.083(4) 0.051(3) -0.011(2) -0.020(2) 0.004(2)
C56 0.034(2) 0.040(2) 0.046(2) -0.0105(18) -0.0148(18) 0.0048(17)
C61 0.0282(19) 0.029(2) 0.042(2) 0.0072(16) -0.0101(16) -0.0047(15)
C62 0.064(3) 0.031(2) 0.044(2) 0.0014(18) -0.017(2) -0.013(2)
C63 0.071(4) 0.037(3) 0.072(3) 0.000(2) -0.026(3) -0.014(2)
C64 0.046(3) 0.034(3) 0.094(4) 0.013(3) -0.014(3) -0.007(2)
C65 0.063(3) 0.045(3) 0.067(3) 0.024(3) -0.005(3) -0.007(2)
C66 0.057(3) 0.038(2) 0.044(2) 0.0072(19) -0.001(2) -0.004(2)
C71 0.035(2) 0.0287(19) 0.0293(19) 0.0008(14) 0.0031(15) -0.0037(16)
C72 0.036(2) 0.035(2) 0.037(2) 0.0014(16) 0.0005(16) -0.0043(17)
C73 0.040(3) 0.049(3) 0.061(3) 0.010(2) 0.004(2) -0.008(2)
C74 0.051(3) 0.058(3) 0.079(4) -0.021(3) 0.028(3) -0.005(3)
C75 0.068(4) 0.069(4) 0.073(4) -0.042(3) 0.027(3) -0.027(3)
C76 0.056(3) 0.055(3) 0.046(3) -0.018(2) 0.010(2) -0.024(2)
C81 0.0231(18) 0.0281(19) 0.041(2) 0.0057(15) -0.0069(15) -0.0033(14)
C82 0.068(3) 0.061(3) 0.061(3) 0.029(2) -0.038(3) -0.037(3)
C83 0.070(4) 0.072(4) 0.099(4) 0.043(3) -0.058(3) -0.043(3)
C84 0.036(3) 0.052(3) 0.085(4) 0.029(3) -0.011(2) -0.009(2)
C85 0.051(3) 0.051(3) 0.055(3) 0.005(2) 0.010(2) -0.010(2)
C86 0.051(3) 0.047(3) 0.044(3) -0.0032(19) -0.001(2) -0.016(2)
C91 0.0280(19) 0.032(2) 0.033(2) 0.0061(15) -0.0094(15) -0.0015(15)
C92 0.036(2) 0.040(2) 0.049(2) 0.0107(18) -0.0183(19) -0.0108(18)
C93 0.039(2) 0.060(3) 0.066(3) 0.023(2) -0.030(2) -0.017(2)
C94 0.028(2) 0.054(3) 0.073(3) 0.027(2) -0.015(2) -0.001(2)
C95 0.034(2) 0.036(2) 0.057(3) 0.0131(19) -0.0059(19) 0.0017(18)
C96 0.032(2) 0.031(2) 0.041(2) 0.0039(16) -0.0088(16) 0.0009(16)
C101 0.0202(17) 0.0266(18) 0.0323(19) 0.0018(14) 0.0007(13) 0.0041(14)
C102 0.030(2) 0.033(2) 0.041(2) 0.0062(16) -0.0003(16) -0.0036(16)
C103 0.022(2) 0.053(3) 0.072(3) 0.013(2) -0.008(2) -0.0001(19)
C104 0.035(3) 0.042(3) 0.087(4) 0.003(2) 0.001(2) 0.016(2)
C105 0.056(3) 0.028(2) 0.066(3) -0.010(2) 0.003(2) 0.007(2)
C106 0.036(2) 0.033(2) 0.041(2) -0.0025(16) -0.0026(17) -0.0016(17)
C107 0.0259(18) 0.033(2) 0.0316(19) 0.0021(15) -0.0044(14) -0.0027(15)
C108 0.035(2) 0.037(2) 0.059(3) 0.0105(19) -0.016(2) -0.0066(18)
C109 0.040(3) 0.053(3) 0.070(3) 0.013(2) -0.017(2) -0.019(2)
C110 0.044(3) 0.056(3) 0.074(3) 0.004(2) -0.016(2) -0.015(2)
C111 0.047(3) 0.053(3) 0.073(3) 0.004(2) -0.020(2) -0.009(2)
C112 0.056(3) 0.067(4) 0.077(4) 0.006(3) -0.030(3) -0.005(3)
C113 0.068(4) 0.061(4) 0.081(4) -0.001(3) -0.031(3) -0.007(3)
C114 0.068(4) 0.049(3) 0.090(4) 0.003(3) -0.042(3) -0.002(3)
C115 0.075(4) 0.047(3) 0.093(4) -0.011(3) -0.045(3) -0.003(3)
C116 0.057(3) 0.035(2) 0.059(3) -0.002(2) -0.008(2) -0.003(2)
C117 0.053(3) 0.035(2) 0.064(3) -0.004(2) -0.018(2) -0.004(2)
C118 0.055(3) 0.035(2) 0.064(3) 0.000(2) -0.028(2) -0.010(2)
C119 0.040(2) 0.032(2) 0.046(2) -0.0007(17) -0.0144(18) -0.0070(17)
C120 0.035(2) 0.0280(19) 0.0301(19) -0.0039(14) -0.0083(15) 0.0010(15)
C121 0.044(2) 0.033(2) 0.030(2) 0.0030(15) -0.0108(17) -0.0019(17)
C122 0.057(3) 0.032(2) 0.063(3) 0.007(2) -0.026(2) -0.010(2)
C123 0.052(3) 0.034(2) 0.063(3) 0.008(2) -0.018(2) -0.006(2)
C124 0.055(3) 0.051(3) 0.093(4) -0.008(3) -0.018(3) -0.006(3)
C125 0.081(5) 0.048(4) 0.232(10) -0.027(5) -0.068(6) 0.019(3)
C126 0.092(6) 0.095(6) 0.244(13) -0.051(7) -0.060(7) 0.022(5)
C127 0.051(4) 0.109(8) 0.049(4) 0.030(4) -0.018(3) -0.042(4)
C001 0.028(8) 0.015(8) 0.040(10) 0.007(6) 0.005(6) -0.004(6)
C128 0.055(4) 0.159(7) 0.070(4) -0.041(4) 0.008(3) -0.040(4)
C129 0.042(3) 0.075(4) 0.064(3) -0.013(3) -0.012(2) -0.014(3)
C130 0.041(2) 0.045(3) 0.044(2) 0.0011(19) -0.0119(19) -0.014(2)
C131 0.039(2) 0.040(2) 0.042(2) 0.0057(17) -0.0144(18) -0.0120(18)
C132 0.040(2) 0.036(2) 0.039(2) 0.0024(17) -0.0123(17) -0.0123(18)
C133 0.041(2) 0.043(2) 0.036(2) -0.0069(17) -0.0090(17) -0.0117(19)
C134 0.038(2) 0.043(2) 0.031(2) 0.0022(16) -0.0122(16) -0.0072(18)
C135 0.105(7) 0.157(10) 0.135(8) 0.033(7) -0.047(6) -0.064(7)
C136 0.066(5) 0.147(9) 0.168(9) 0.024(8) -0.042(6) -0.029(5)
C137 0.139(9) 0.122(8) 0.147(9) 0.040(7) -0.069(8) -0.040(7)
C138 0.158(10) 0.100(7) 0.131(8) 0.016(6) -0.054(7) -0.043(7)
C139 0.131(9) 0.088(6) 0.163(10) 0.015(7) -0.054(8) -0.040(6)
C140 0.120(8) 0.104(7) 0.177(11) 0.049(7) -0.084(8) -0.051(6)
C141 0.202(14) 0.115(11) 0.141(10) 0.022(8) -0.055(10) -0.030(11)
C142 0.095(7) 0.195(13) 0.120(8) 0.027(10) -0.042(6) -0.009(10)
C143 0.195(15) 0.106(9) 0.099(8) -0.010(6) -0.066(8) 0.060(9)

loop_
_atom_type_symbol
_atom_type_description
_atom_type_scat_dispersion_real
_atom_type_scat_dispersion_imag
_atom_type_scat_source
C C 0.0033 0.0016 'International Tables Vol C Tables 4.2.6.8 and 6.1.1.4'
H H 0.0000 0.0000 'International Tables Vol C Tables 4.2.6.8 and 6.1.1.4'
F F 0.0171 0.0103 'International Tables Vol C Tables 4.2.6.8 and 6.1.1.4'
P P 0.1023 0.0942 'International Tables Vol C Tables 4.2.6.8 and 6.1.1.4'
Pt Pt -1.7033 8.3905 'International Tables Vol C Tables 4.2.6.8 and 6.1.1.4'

loop_
_geom_angle_atom_site_label_1
_geom_angle_atom_site_label_2
_geom_angle_atom_site_label_3
_geom_angle
_geom_angle_site_symmetry_1
C1 Pt1 C51 178.21(14) .
C1 Pt1 P2 89.21(10) .
C51 Pt1 P2 92.35(10) .
C1 Pt1 P1 82.38(10) .
C51 Pt1 P1 96.01(10) .
P2 Pt1 P1 170.98(3) .
C8 Pt2 C101 176.47(14) .
C8 Pt2 P4 87.70(10) .
C101 Pt2 P4 91.85(10) .
C8 Pt2 P3 88.52(10) .
C101 Pt2 P3 92.22(10) .
P4 Pt2 P3 173.63(3) .
C11 P1 C21 105.00(16) .
C11 P1 C107 103.24(17) .
C21 P1 C107 106.70(17) .
C11 P1 Pt1 119.38(12) .
C21 P1 Pt1 110.36(12) .
C107 P1 Pt1 111.23(12) .
C41 P2 C31 103.23(17) .
C41 P2 C121 103.63(18) .
C31 P2 C121 108.47(18) .
C41 P2 Pt1 115.63(14) .
C31 P2 Pt1 115.37(11) .
C121 P2 Pt1 109.63(13) .
C71 P3 C61 101.86(18) .
C71 P3 C134 107.21(19) .
C61 P3 C134 103.10(18) .
C71 P3 Pt2 114.37(13) .
C61 P3 Pt2 113.28(13) .
C134 P3 Pt2 115.56(13) .
C81 P4 C91 102.48(17) .
C81 P4 C120 103.73(18) .
C91 P4 C120 107.99(17) .
C81 P4 Pt2 115.35(13) .
C91 P4 Pt2 116.78(12) .
C120 P4 Pt2 109.46(12) .
C2 C1 Pt1 171.7(3) .
C1 C2 C3 174.1(4) .
C4 C3 C2 176.3(4) .
C3 C4 C5 178.5(5) .
C6 C5 C4 176.9(5) .
C5 C6 C7 177.3(4) .
C8 C7 C6 177.5(4) .
C7 C8 Pt2 178.0(3) .
C12 C11 C16 118.5(3) .
C12 C11 P1 123.0(3) .
C16 C11 P1 118.3(3) .
C11 C12 C13 120.5(4) .
C14 C13 C12 120.2(4) .
C13 C14 C15 119.8(4) .
C14 C15 C16 120.5(4) .
C15 C16 C11 120.5(4) .
C22 C21 C26 118.8(4) .
C22 C21 P1 118.5(3) .
C26 C21 P1 122.6(3) .
C23 C22 C21 120.6(4) .
C24 C23 C22 120.5(4) .
C25 C24 C23 119.5(4) .
C24 C25 C26 120.5(4) .
C21 C26 C25 120.1(4) .
C36 C31 C32 118.2(4) .
C36 C31 P2 122.6(3) .
C32 C31 P2 118.8(3) .
C33 C32 C31 120.8(4) .
C34 C33 C32 120.1(4) .
C35 C34 C33 120.1(4) .
C34 C35 C36 119.7(4) .
C31 C36 C35 121.1(4) .
C42 C41 C46 119.6(4) .
C42 C41 P2 121.1(3) .
C46 C41 P2 119.3(3) .
C41 C42 C43 119.4(4) .
C44 C43 C42 120.4(5) .
C45 C44 C43 120.4(4) .
C44 C45 C46 119.7(5) .
C45 C46 C41 120.5(5) .
C52 C51 C56 113.5(3) .
C52 C51 Pt1 123.9(3) .
C56 C51 Pt1 122.5(3) .
F1 C52 C51 119.1(4) .
F1 C52 C53 116.2(4) .
C51 C52 C53 124.7(4) .
F2 C53 C54 120.5(4) .
F2 C53 C52 120.7(5) .
C54 C53 C52 118.8(4) .
F3 C54 C55 120.2(5) .
F3 C54 C53 120.3(5) .
C55 C54 C53 119.5(4) .
F4 C55 C54 120.0(4) .
F4 C55 C56 120.7(5) .
C54 C55 C56 119.3(5) .
F5 C56 C51 119.7(3) .
F5 C56 C55 116.1(4) .
C51 C56 C55 124.2(4) .
C62 C61 C66 118.7(4) .
C62 C61 P3 121.7(3) .
C66 C61 P3 119.6(3) .
C61 C62 C63 120.6(4) .
C64 C63 C62 119.9(5) .
C65 C64 C63 120.1(5) .
C64 C65 C66 120.4(5) .
C65 C66 C61 120.2(4) .
C76 C71 C72 118.9(4) .
C76 C71 P3 123.7(3) .
C72 C71 P3 117.2(3) .
C73 C72 C71 120.6(4) .
C74 C73 C72 120.0(5) .
C75 C74 C73 119.8(5) .
C74 C75 C76 120.5(5) .
C71 C76 C75 120.0(5) .
C82 C81 C86 119.0(4) .
C82 C81 P4 121.8(3) .
C86 C81 P4 119.2(3) .
C81 C82 C83 119.9(5) .
C84 C83 C82 120.0(5) .
C85 C84 C83 120.8(5) .
C84 C85 C86 119.3(5) .
C85 C86 C81 120.9(4) .
C92 C91 C96 118.9(4) .
C92 C91 P4 122.8(3) .
C96 C91 P4 118.1(3) .
C91 C92 C93 120.6(4) .
C94 C93 C92 119.6(4) .
C95 C94 C93 120.3(4) .
C94 C95 C96 120.1(4) .
C95 C96 C91 120.5(4) .
C102 C101 C106 114.6(3) .
C102 C101 Pt2 124.1(3) .
C106 C101 Pt2 121.2(3) .
F6 C102 C103 116.5(4) .
F6 C102 C101 119.7(3) .
C103 C102 C101 123.9(4) .
F7 C103 C102 121.0(5) .
F7 C103 C104 119.7(4) .
C102 C103 C104 119.2(4) .
F8 C104 C105 119.8(5) .
F8 C104 C103 120.4(5) .
C105 C104 C103 119.8(4) .
F9 C105 C104 120.5(4) .
F9 C105 C106 120.8(5) .
C104 C105 C106 118.7(4) .
F10 C106 C101 119.8(3) .
F10 C106 C105 116.5(4) .
C101 C106 C105 123.8(4) .
C108 C107 P1 112.8(3) .
C109 C108 C107 114.2(4) .
C110 C109 C108 116.7(4) .
C111 C110 C109 115.9(4) .
C110 C111 C112 112.9(4) .
C113 C112 C111 112.9(5) .
C112 C113 C114 113.4(5) .
C115 C114 C113 114.0(4) .
C114 C115 C116 114.5(4) .
C115 C116 C117 111.5(4) .
C118 C117 C116 115.0(4) .
C117 C118 C119 114.5(4) .
C118 C119 C120 113.9(4) .
C119 C120 P4 114.6(3) .
C122 C121 P2 115.2(3) .
C123 C122 C121 114.7(4) .
C124 C123 C122 114.7(4) .
C123 C124 C125 111.5(5) .
C126 C125 C124 119.2(8) .
C127 C126 C125 113.2(9) .
C127 C126 C001 44.7(7) .
C125 C126 C001 131.1(10) .
C126 C127 C128 110.3(6) .
C128 C001 C126 117.0(11) .
C001 C128 C129 132.6(9) .
C001 C128 C127 40.2(6) .
C129 C128 C127 112.0(6) .
C128 C129 C130 114.1(5) .
C129 C130 C131 114.1(4) .
C130 C131 C132 113.6(3) .
C131 C132 C133 114.5(3) .
C134 C133 C132 114.2(3) .
C133 C134 P3 117.2(3) .
C140 C135 C136 119.8(10) .
C137 C136 C135 118.2(10) .
C138 C137 C136 120.4(10) .
C139 C138 C137 120.2(11) .
C138 C139 C140 120.7(11) .
C135 C140 C139 120.6(10) .
C143 C141 C142 121.7(12) 2_666
C143 C142 C141 117.5(11) .
C141 C143 C142 120.6(12) 2_666

loop_
_geom_bond_atom_site_label_1
_geom_bond_atom_site_label_2
_geom_bond_distance
_geom_bond_site_symmetry_2
Pt1 C1 1.994(3) .
Pt1 C51 2.065(3) .
Pt1 P2 2.2940(9) .
Pt1 P1 2.3101(9) .
Pt2 C8 2.003(3) .
Pt2 C101 2.063(3) .
Pt2 P4 2.3068(9) .
Pt2 P3 2.3124(9) .
P1 C11 1.819(4) .
P1 C21 1.822(4) .
P1 C107 1.828(4) .
P2 C41 1.819(4) .
P2 C31 1.826(4) .
P2 C121 1.827(4) .
P3 C71 1.815(4) .
P3 C61 1.818(4) .
P3 C134 1.828(4) .
P4 C81 1.816(4) .
P4 C91 1.822(4) .
P4 C120 1.835(4) .
F1 C52 1.360(5) .
F2 C53 1.339(5) .
F3 C54 1.358(5) .
F4 C55 1.357(6) .
F5 C56 1.358(5) .
F6 C102 1.364(5) .
F7 C103 1.353(5) .
F8 C104 1.350(5) .
F9 C105 1.345(5) .
F10 C106 1.354(5) .
C1 C2 1.209(5) .
C2 C3 1.368(5) .
C3 C4 1.216(5) .
C4 C5 1.354(5) .
C5 C6 1.207(5) .
C6 C7 1.368(5) .
C7 C8 1.207(5) .
C11 C12 1.389(5) .
C11 C16 1.399(5) .
C12 C13 1.397(5) .
C13 C14 1.374(6) .
C14 C15 1.380(6) .
C15 C16 1.382(5) .
C21 C22 1.386(6) .
C21 C26 1.389(5) .
C22 C23 1.379(6) .
C23 C24 1.377(7) .
C24 C25 1.377(7) .
C25 C26 1.390(6) .
C31 C36 1.380(6) .
C31 C32 1.393(5) .
C32 C33 1.382(6) .
C33 C34 1.375(6) .
C34 C35 1.373(7) .
C35 C36 1.390(6) .
C41 C42 1.379(6) .
C41 C46 1.393(6) .
C42 C43 1.395(6) .
C43 C44 1.379(8) .
C44 C45 1.367(8) .
C45 C46 1.388(6) .
C51 C52 1.373(5) .
C51 C56 1.378(5) .
C52 C53 1.383(6) .
C53 C54 1.369(8) .
C54 C55 1.363(7) .
C55 C56 1.383(6) .
C61 C62 1.376(6) .
C61 C66 1.395(5) .
C62 C63 1.389(6) .
C63 C64 1.371(7) .
C64 C65 1.368(7) .
C65 C66 1.380(6) .
C71 C76 1.382(6) .
C71 C72 1.395(6) .
C72 C73 1.381(6) .
C73 C74 1.377(7) .
C74 C75 1.376(8) .
C75 C76 1.390(7) .
C81 C82 1.364(6) .
C81 C86 1.396(6) .
C82 C83 1.400(7) .
C83 C84 1.369(7) .
C84 C85 1.366(7) .
C85 C86 1.378(6) .
C91 C92 1.382(5) .
C91 C96 1.397(5) .
C92 C93 1.394(6) .
C93 C94 1.383(7) .
C94 C95 1.380(6) .
C95 C96 1.381(5) .
C101 C102 1.374(5) .
C101 C106 1.379(5) .
C102 C103 1.371(6) .
C103 C104 1.372(7) .
C104 C105 1.369(7) .
C105 C106 1.384(6) .
C107 C108 1.529(5) .
C108 C109 1.516(6) .
C109 C110 1.504(6) .
C110 C111 1.489(7) .
C111 C112 1.542(7) .
C112 C113 1.496(7) .
C113 C114 1.548(7) .
C114 C115 1.512(7) .
C115 C116 1.521(7) .
C116 C117 1.537(6) .
C117 C118 1.504(6) .
C118 C119 1.535(6) .
C119 C120 1.541(5) .
C121 C122 1.530(6) .
C122 C123 1.515(6) .
C123 C124 1.504(7) .
C124 C125 1.519(8) .
C125 C126 1.462(10) .
C126 C127 1.341(11) .
C126 C001 1.504(16) .
C127 C128 1.682(10) .
C001 C128 1.414(15) .
C128 C129 1.498(7) .
C129 C130 1.516(6) .
C130 C131 1.519(6) .
C131 C132 1.524(6) .
C132 C133 1.530(5) .
C133 C134 1.530(5) .
C135 C140 1.351(13) .
C135 C136 1.387(12) .
C136 C137 1.376(13) .
C137 C138 1.363(13) .
C138 C139 1.336(12) .
C139 C140 1.351(13) .
C141 C143 1.288(16) 2_666
C141 C142 1.360(15) .
C142 C143 1.297(15) .
C143 C141 1.288(16) 2_666
